data_7047166
loop_
_publ_author_name
'Bouch\'e, Mathilde'
'Bonnefont, Antoine'
'Achard, Thierry'
'Bellemin-Laponnaz, St\'ephane'

_publ_section_title
;
 Exploring diversity in platinum(iv) N-heterocyclic carbene complexes:
 synthesis, characterization, reactivity and biological evaluation.
;
_journal_issue 33
_journal_name_full 'Dalton transactions (Cambridge, England : 2003)'
_journal_page_first 11491
_journal_page_last 11502
_journal_paper_doi 10.1039/c8dt02113a
_journal_volume 47
_journal_year 2018
_chemical_formula_moiety 'C15 H21 Br4 N3 O Pt'
_chemical_formula_sum 'C15 H21 Br4 N3 O Pt'
_chemical_formula_weight 774.08
_space_group_crystal_system monoclinic
_space_group_IT_number 14
_space_group_name_Hall '-P 2ybc'
_space_group_name_H-M_alt 'P 1 21/c 1'
_symmetry_space_group_name_Hall '-P 2ybc'
_symmetry_space_group_name_H-M 'P 1 21/c 1'
_atom_sites_solution_hydrogens geom
_atom_sites_solution_primary direct
_atom_sites_solution_secondary difmap
_audit_creation_method SHELXL-2013
_audit_update_record
;
2018-05-24 deposited with the CCDC.
2018-07-27 downloaded from the CCDC.
;
_cell_angle_alpha 90
_cell_angle_beta 93.530(2)
_cell_angle_gamma 90
_cell_formula_units_Z 4
_cell_length_a 9.1553(4)
_cell_length_b 8.8508(5)
_cell_length_c 24.2373(8)
_cell_measurement_reflns_used 10676
_cell_measurement_temperature 173(2)
_cell_measurement_theta_max 27.485
_cell_measurement_theta_min 0.998
_cell_volume 1960.26(15)
_computing_cell_refinement 'Denzo (Nonius B.V., 1998)'
_computing_data_collection 'Collect (Nonius B.V., 1998)'
_computing_data_reduction 'Denzo (Nonius B.V., 1998)'
_computing_molecular_graphics 'PLATON 2003 (Spek, 2003)'
_computing_publication_material 'SHELXL-2013 (Sheldrick, 2013)'
_computing_structure_refinement 'SHELXL-2013 (Sheldrick, 2013)'
_computing_structure_solution 'SHELXS-2013 (Sheldrick, 2013)'
_diffrn_ambient_temperature 173(2)
_diffrn_measured_fraction_theta_full 1.000
_diffrn_measured_fraction_theta_max 0.998
_diffrn_measurement_device_type KappaCCD
_diffrn_measurement_method 'phi and omega scans'
_diffrn_radiation_type MoK\a
_diffrn_radiation_wavelength 0.71073
_diffrn_reflns_av_R_equivalents 0.1268
_diffrn_reflns_av_unetI/netI 0.1087
_diffrn_reflns_Laue_measured_fraction_full 1.000
_diffrn_reflns_Laue_measured_fraction_max 0.998
_diffrn_reflns_limit_h_max 11
_diffrn_reflns_limit_h_min -11
_diffrn_reflns_limit_k_max 10
_diffrn_reflns_limit_k_min -11
_diffrn_reflns_limit_l_max 29
_diffrn_reflns_limit_l_min -31
_diffrn_reflns_number 11745
_diffrn_reflns_point_group_measured_fraction_full 1.000
_diffrn_reflns_point_group_measured_fraction_max 0.998
_diffrn_reflns_theta_full 25.242
_diffrn_reflns_theta_max 27.417
_diffrn_reflns_theta_min 1.684
_diffrn_source 'sealed tube'
_exptl_absorpt_coefficient_mu 15.320
_exptl_absorpt_correction_T_max 0.50974
_exptl_absorpt_correction_T_min 0.13595
_exptl_absorpt_correction_type multi-scan
_exptl_absorpt_process_details 'MULscanABS in PLATON (Spek, 2003)'
_exptl_crystal_colour red
_exptl_crystal_density_diffrn 2.623
_exptl_crystal_description prism
_exptl_crystal_F_000 1432
_exptl_crystal_size_max 0.15
_exptl_crystal_size_mid 0.12
_exptl_crystal_size_min 0.10
_refine_diff_density_max 4.036
_refine_diff_density_min -3.904
_refine_diff_density_rms 0.977
_refine_ls_extinction_coef 0.0038(4)
_refine_ls_extinction_expression Fc^*^=kFc[1+0.001xFc^2^\l^3^/sin(2\q)]^-1/4^
_refine_ls_extinction_method SHELXL
_refine_ls_goodness_of_fit_ref 1.095
_refine_ls_hydrogen_treatment constr
_refine_ls_matrix_type full
_refine_ls_number_parameters 219
_refine_ls_number_reflns 4468
_refine_ls_number_restraints 0
_refine_ls_restrained_S_all 1.095
_refine_ls_R_factor_all 0.1173
_refine_ls_R_factor_gt 0.0805
_refine_ls_shift/su_max 0.001
_refine_ls_shift/su_mean 0.000
_refine_ls_structure_factor_coef Fsqd
_refine_ls_weighting_details 'w=1/[\s^2^(Fo^2^)+(0.1470P)^2^] where P=(Fo^2^+2Fc^2^)/3'
_refine_ls_weighting_scheme calc
_refine_ls_wR_factor_gt 0.2118
_refine_ls_wR_factor_ref 0.2453
_reflns_Friedel_coverage 0.000
_reflns_number_gt 3190
_reflns_number_total 4468
_reflns_threshold_expression 'I > 2\s(I)'
_cod_data_source_file c8dt02113a2.cif
_cod_data_source_block sblmb150330
_cod_depositor_comments 'Adding full bibliography for 7047164--7047166.cif.'
_cod_database_code 7047166
_shelx_space_group_comment
;
The symmetry employed for this shelxl refinement is uniquely defined
by the following loop, which should always be used as a source of
symmetry information in preference to the above space-group names.
They are only intended as comments.
;
_shelxl_version_number 2013-4

loop_
_space_group_symop_operation_xyz
'x, y, z'
'-x, y+1/2, -z+1/2'
'-x, -y, -z'
'x, -y-1/2, z-1/2'

loop_
_atom_site_label
_atom_site_type_symbol
_atom_site_fract_x
_atom_site_fract_y
_atom_site_fract_z
_atom_site_U_iso_or_equiv
_atom_site_adp_type
_atom_site_occupancy
_atom_site_site_symmetry_order
_atom_site_calc_flag
_atom_site_refinement_flags_posn
_atom_site_refinement_flags_adp
C1 C 0.3078(15) 0.1404(15) 0.9170(5) 0.017(3) Uani 1 1 d . .
C2 C 0.1537(18) 0.1854(18) 0.9835(6) 0.030(3) Uani 1 1 d . .
H2 H 0.1155 0.2236 1.0163 0.036 Uiso 1 1 calc R U
C3 C 0.0854(15) 0.0951(18) 0.9467(6) 0.026(3) Uani 1 1 d . .
H3 H -0.0117 0.0578 0.9480 0.032 Uiso 1 1 calc R U
C4 C 0.3979(16) 0.3026(19) 0.9999(6) 0.032(4) Uani 1 1 d . .
H4A H 0.4737 0.3436 0.9773 0.048 Uiso 1 1 calc R U
H4B H 0.4434 0.2376 1.0288 0.048 Uiso 1 1 calc R U
H4C H 0.3464 0.3858 1.0170 0.048 Uiso 1 1 calc R U
C5 C 0.1336(16) -0.0401(18) 0.8592(6) 0.029(3) Uani 1 1 d . .
H5A H 0.2178 -0.0634 0.8369 0.035 Uiso 1 1 calc R U
H5B H 0.0572 0.0096 0.8349 0.035 Uiso 1 1 calc R U
C6 C 0.0735(16) -0.1853(18) 0.8823(6) 0.027(3) Uani 1 1 d . .
C7 C 0.1558(19) -0.278(2) 0.9195(6) 0.034(4) Uani 1 1 d . .
H7 H 0.2510 -0.2473 0.9329 0.041 Uiso 1 1 calc R U
C8 C 0.099(2) -0.412(2) 0.9365(7) 0.046(5) Uani 1 1 d . .
H8 H 0.1555 -0.4719 0.9624 0.055 Uiso 1 1 calc R U
C9 C -0.0374(19) -0.463(2) 0.9172(7) 0.039(4) Uani 1 1 d . .
H9 H -0.0742 -0.5582 0.9281 0.046 Uiso 1 1 calc R U
C10 C -0.118(2) -0.368(2) 0.8811(7) 0.042(4) Uani 1 1 d . .
H10 H -0.2141 -0.3986 0.8683 0.050 Uiso 1 1 calc R U
C11 C -0.0658(17) -0.234(2) 0.8634(7) 0.037(4) Uani 1 1 d . .
H11 H -0.1239 -0.1740 0.8382 0.044 Uiso 1 1 calc R U
C12 C 0.6756(17) 0.070(2) 0.7681(6) 0.034(4) Uani 1 1 d . .
H12A H 0.5814 0.0513 0.7469 0.041 Uiso 1 1 calc R U
H12B H 0.7064 -0.0258 0.7865 0.041 Uiso 1 1 calc R U
C13 C 0.7892(15) 0.115(2) 0.7284(6) 0.033(4) Uani 1 1 d . .
H13A H 0.8084 0.0280 0.7044 0.039 Uiso 1 1 calc R U
H13B H 0.7480 0.1973 0.7043 0.039 Uiso 1 1 calc R U
C14 C 0.8996(18) 0.285(2) 0.7900(7) 0.040(4) Uani 1 1 d . .
H14A H 0.8612 0.3730 0.7686 0.048 Uiso 1 1 calc R U
H14B H 0.9944 0.3141 0.8088 0.048 Uiso 1 1 calc R U
C15 C 0.7925(19) 0.243(3) 0.8332(7) 0.047(5) Uani 1 1 d . .
H15A H 0.8387 0.1659 0.8583 0.057 Uiso 1 1 calc R U
H15B H 0.7733 0.3334 0.8555 0.057 Uiso 1 1 calc R U
N1 N 0.2932(14) 0.2137(15) 0.9648(5) 0.028(3) Uani 1 1 d . .
N2 N 0.1817(13) 0.0647(15) 0.9058(5) 0.027(3) Uani 1 1 d . .
N3 N 0.6542(14) 0.1840(15) 0.8099(5) 0.029(3) Uani 1 1 d . .
H3N H 0.6163 0.2711 0.7870 0.034 Uiso 1 1 calc R U
O1 O 0.9226(13) 0.1649(16) 0.7535(5) 0.050(4) Uani 1 1 d . .
Br1 Br 0.49657(17) -0.1243(2) 0.85567(7) 0.0331(4) Uani 1 1 d . .
Br2 Br 0.31479(17) 0.1842(2) 0.78265(6) 0.0311(4) Uani 1 1 d . .
Br3 Br 0.48081(17) 0.4324(2) 0.87382(6) 0.0339(4) Uani 1 1 d . .
Br4 Br 0.66242(17) 0.1186(2) 0.94533(6) 0.0366(5) Uani 1 1 d . .
Pt1 Pt 0.48153(6) 0.15337(7) 0.86620(2) 0.0235(3) Uani 1 1 d . .

loop_
_atom_site_aniso_label
_atom_site_aniso_U_11
_atom_site_aniso_U_22
_atom_site_aniso_U_33
_atom_site_aniso_U_23
_atom_site_aniso_U_13
_atom_site_aniso_U_12
C1 0.026(7) 0.009(7) 0.016(6) -0.001(5) 0.003(5) 0.000(5)
C2 0.035(9) 0.023(9) 0.034(8) 0.003(7) 0.006(7) 0.001(7)
C3 0.021(7) 0.023(8) 0.035(8) -0.002(7) 0.006(6) 0.008(6)
C4 0.025(8) 0.032(10) 0.038(8) -0.010(7) -0.009(6) -0.005(7)
C5 0.025(8) 0.021(8) 0.042(8) -0.006(7) 0.003(6) -0.006(7)
C6 0.023(8) 0.029(9) 0.029(8) -0.001(6) 0.009(6) -0.011(6)
C7 0.040(9) 0.036(11) 0.027(8) -0.001(7) 0.005(7) 0.003(8)
C8 0.049(11) 0.045(13) 0.045(10) 0.016(9) 0.012(8) 0.008(9)
C9 0.050(11) 0.023(9) 0.043(9) -0.009(8) 0.008(8) 0.001(8)
C10 0.040(10) 0.033(11) 0.053(11) -0.004(8) 0.003(8) -0.019(8)
C11 0.024(8) 0.043(11) 0.042(9) -0.006(8) -0.007(6) -0.006(8)
C12 0.030(8) 0.044(11) 0.029(8) -0.001(7) 0.008(6) -0.001(8)
C13 0.016(7) 0.048(11) 0.036(8) -0.003(7) 0.005(6) -0.007(7)
C14 0.028(9) 0.049(12) 0.046(10) 0.002(9) 0.015(7) -0.010(8)
C15 0.031(10) 0.062(14) 0.050(10) -0.013(10) 0.001(8) -0.018(9)
N1 0.026(7) 0.028(8) 0.030(6) 0.000(6) 0.004(5) 0.001(6)
N2 0.017(6) 0.032(8) 0.032(6) 0.008(6) 0.001(5) 0.000(5)
N3 0.034(7) 0.025(8) 0.028(6) -0.006(5) 0.008(5) 0.000(6)
O1 0.029(7) 0.073(11) 0.049(7) -0.011(7) 0.013(5) -0.005(6)
Br1 0.0290(8) 0.0262(9) 0.0442(9) 0.0009(7) 0.0030(6) 0.0000(6)
Br2 0.0242(8) 0.0350(10) 0.0337(8) 0.0040(6) -0.0024(6) -0.0022(6)
Br3 0.0333(9) 0.0276(10) 0.0404(9) -0.0008(7) -0.0004(7) -0.0031(7)
Br4 0.0262(8) 0.0480(11) 0.0346(9) 0.0031(7) -0.0050(6) 0.0019(7)
Pt1 0.0176(3) 0.0244(4) 0.0284(4) 0.0008(2) 0.0000(2) -0.0010(2)

loop_
_atom_type_symbol
_atom_type_description
_atom_type_scat_dispersion_real
_atom_type_scat_dispersion_imag
_atom_type_scat_source
C C 0.0033 0.0016 'International Tables Vol C Tables 4.2.6.8 and 6.1.1.4'
H H 0.0000 0.0000 'International Tables Vol C Tables 4.2.6.8 and 6.1.1.4'
N N 0.0061 0.0033 'International Tables Vol C Tables 4.2.6.8 and 6.1.1.4'
O O 0.0106 0.0060 'International Tables Vol C Tables 4.2.6.8 and 6.1.1.4'
Br Br -0.2901 2.4595 'International Tables Vol C Tables 4.2.6.8 and 6.1.1.4'
Pt Pt -1.7033 8.3905 'International Tables Vol C Tables 4.2.6.8 and 6.1.1.4'

loop_
_geom_angle_atom_site_label_1
_geom_angle_atom_site_label_2
_geom_angle_atom_site_label_3
_geom_angle
N1 C1 N2 106.6(12)
N1 C1 Pt1 127.4(10)
N2 C1 Pt1 125.9(9)
C3 C2 N1 107.0(14)
C3 C2 H2 126.5
N1 C2 H2 126.5
C2 C3 N2 107.6(14)
C2 C3 H3 126.2
N2 C3 H3 126.2
N1 C4 H4A 109.5
N1 C4 H4B 109.5
H4A C4 H4B 109.5
N1 C4 H4C 109.5
H4A C4 H4C 109.5
H4B C4 H4C 109.5
N2 C5 C6 110.0(12)
N2 C5 H5A 109.7
C6 C5 H5A 109.7
N2 C5 H5B 109.7
C6 C5 H5B 109.7
H5A C5 H5B 108.2
C11 C6 C7 118.2(15)
C11 C6 C5 119.1(14)
C7 C6 C5 122.5(14)
C8 C7 C6 120.0(16)
C8 C7 H7 120.0
C6 C7 H7 120.0
C7 C8 C9 122.3(17)
C7 C8 H8 118.9
C9 C8 H8 118.9
C8 C9 C10 116.7(17)
C8 C9 H9 121.6
C10 C9 H9 121.6
C11 C10 C9 122.6(17)
C11 C10 H10 118.7
C9 C10 H10 118.7
C10 C11 C6 120.1(16)
C10 C11 H11 120.0
C6 C11 H11 120.0
N3 C12 C13 112.7(14)
N3 C12 H12A 109.1
C13 C12 H12A 109.1
N3 C12 H12B 109.1
C13 C12 H12B 109.1
H12A C12 H12B 107.8
O1 C13 C12 115.0(13)
O1 C13 H13A 108.5
C12 C13 H13A 108.5
O1 C13 H13B 108.5
C12 C13 H13B 108.5
H13A C13 H13B 107.5
O1 C14 C15 112.1(16)
O1 C14 H14A 109.2
C15 C14 H14A 109.2
O1 C14 H14B 109.2
C15 C14 H14B 109.2
H14A C14 H14B 107.9
N3 C15 C14 113.8(14)
N3 C15 H15A 108.8
C14 C15 H15A 108.8
N3 C15 H15B 108.8
C14 C15 H15B 108.8
H15A C15 H15B 107.7
C1 N1 C2 109.5(12)
C1 N1 C4 131.5(13)
C2 N1 C4 118.9(13)
C1 N2 C3 109.4(12)
C1 N2 C5 131.7(11)
C3 N2 C5 118.9(12)
C15 N3 C12 111.6(13)
C15 N3 Pt1 117.0(10)
C12 N3 Pt1 119.2(10)
C15 N3 H3N 101.8
C12 N3 H3N 101.8
Pt1 N3 H3N 101.8
C13 O1 C14 110.4(13)
C1 Pt1 N3 175.1(5)
C1 Pt1 Br4 91.9(4)
N3 Pt1 Br4 91.4(3)
C1 Pt1 Br2 92.0(4)
N3 Pt1 Br2 84.7(4)
Br4 Pt1 Br2 175.91(5)
C1 Pt1 Br1 93.2(4)
N3 Pt1 Br1 90.7(4)
Br4 Pt1 Br1 85.28(6)
Br2 Pt1 Br1 93.47(6)
C1 Pt1 Br3 90.3(4)
N3 Pt1 Br3 85.9(4)
Br4 Pt1 Br3 94.07(6)
Br2 Pt1 Br3 86.95(6)
Br1 Pt1 Br3 176.46(6)

loop_
_geom_bond_atom_site_label_1
_geom_bond_atom_site_label_2
_geom_bond_distance
C1 N1 1.341(17)
C1 N2 1.348(18)
C1 Pt1 2.074(13)
C2 C3 1.33(2)
C2 N1 1.40(2)
C2 H2 0.9500
C3 N2 1.394(18)
C3 H3 0.9500
C4 N1 1.470(18)
C4 H4A 0.9800
C4 H4B 0.9800
C4 H4C 0.9800
C5 N2 1.505(19)
C5 C6 1.52(2)
C5 H5A 0.9900
C5 H5B 0.9900
C6 C11 1.40(2)
C6 C7 1.40(2)
C7 C8 1.37(3)
C7 H7 0.9500
C8 C9 1.38(2)
C8 H8 0.9500
C9 C10 1.39(3)
C9 H9 0.9500
C10 C11 1.36(2)
C10 H10 0.9500
C11 H11 0.9500
C12 N3 1.453(19)
C12 C13 1.513(19)
C12 H12A 0.9900
C12 H12B 0.9900
C13 O1 1.400(18)
C13 H13A 0.9900
C13 H13B 0.9900
C14 O1 1.40(2)
C14 C15 1.52(2)
C14 H14A 0.9900
C14 H14B 0.9900
C15 N3 1.45(2)
C15 H15A 0.9900
C15 H15B 0.9900
N3 Pt1 2.167(12)
N3 H3N 1.0000
Br1 Pt1 2.4754(18)
Br2 Pt1 2.4748(15)
Br3 Pt1 2.4770(18)
Br4 Pt1 2.4748(16)

loop_
_geom_torsion_atom_site_label_1
_geom_torsion_atom_site_label_2
_geom_torsion_atom_site_label_3
_geom_torsion_atom_site_label_4
_geom_torsion
N1 C2 C3 N2 1.0(18)
N2 C5 C6 C11 126.6(15)
N2 C5 C6 C7 -57.4(19)
C11 C6 C7 C8 0(2)
C5 C6 C7 C8 -176.2(15)
C6 C7 C8 C9 1(3)
C7 C8 C9 C10 -3(3)
C8 C9 C10 C11 2(3)
C9 C10 C11 C6 -1(3)
C7 C6 C11 C10 0(2)
C5 C6 C11 C10 176.2(15)
N3 C12 C13 O1 51(2)
O1 C14 C15 N3 -53(2)
N2 C1 N1 C2 -1.0(16)
Pt1 C1 N1 C2 174.2(10)
N2 C1 N1 C4 173.7(15)
Pt1 C1 N1 C4 -11(2)
C3 C2 N1 C1 0.0(18)
C3 C2 N1 C4 -175.5(14)
N1 C1 N2 C3 1.7(16)
Pt1 C1 N2 C3 -173.7(10)
N1 C1 N2 C5 -178.1(14)
Pt1 C1 N2 C5 6(2)
C2 C3 N2 C1 -1.7(17)
C2 C3 N2 C5 178.1(13)
C6 C5 N2 C1 129.3(16)
C6 C5 N2 C3 -50.5(17)
C14 C15 N3 C12 47(2)
C14 C15 N3 Pt1 -170.8(13)
C13 C12 N3 C15 -44.8(19)
C13 C12 N3 Pt1 173.9(10)
C12 C13 O1 C14 -55(2)
C15 C14 O1 C13 56(2)
